data_2019542
loop_
_publ_author_name
'F\'abry, Jan'
'Havl\'ak, Lubom\'ir'
'Ku\<cer\'akov\'a, Monika'
'Du\<sek, Michal'

_publ_section_title
;
 Redetermination of NaGdS~2~, NaLuS~2~ and NaYS~2~
;
_journal_coeditor_code FA3334
_journal_issue 6
_journal_name_full 'Acta Crystallographica Section C'
_journal_page_first 533
_journal_page_last 535
_journal_paper_doi 10.1107/S2053229614009607
_journal_volume 70
_journal_year 2014
_chemical_formula_moiety 'Na Y S2'
_chemical_formula_sum 'Na S2 Y'
_chemical_formula_weight 176
_chemical_name_systematic
;
Sodium yttrium sulfide
;
_space_group_IT_number 166
_symmetry_cell_setting trigonal
_symmetry_space_group_name_Hall '-R 3 2"'
_symmetry_space_group_name_H-M 'R -3 m :H'
_cell_angle_alpha 90
_cell_angle_beta 90
_cell_angle_gamma 120
_cell_formula_units_Z 3
_cell_length_a 3.9604(12)
_cell_length_b 3.9604(12)
_cell_length_c 19.867(8)
_cell_measurement_reflns_used 688
_cell_measurement_temperature 301.5(3)
_cell_measurement_theta_max 28.4990
_cell_measurement_theta_min 5.9790
_cell_volume 269.86(16)
_computing_cell_refinement '<i>CrysAlis PRO</i> (Agilent, 2012)'
_computing_data_collection '<i>CrysAlis PRO</i> (Agilent, 2012)'
_computing_data_reduction '<i>CrysAlis PRO</i> (Agilent, 2012)'
_computing_molecular_graphics '<i>DIAMOND</i> (Brandenburg & Putz, 2005)'
_computing_publication_material 'JANA2006 (Pet\<r\'i\<cek <i>et al.</i>, 2006)'
_computing_structure_refinement 'JANA2006 (Pet\<r\'i\<cek <i>et al.</i>, 2006)'
_computing_structure_solution 'SUPERFLIP (Palatinus & Chapuis, 2007)'
_diffrn_ambient_temperature 301.5
_diffrn_detector_area_resol_mean 5.1892
_diffrn_measured_fraction_theta_full 0.98
_diffrn_measured_fraction_theta_max 0.96
_diffrn_measurement_device 'four-circle diffractometer'
_diffrn_measurement_device_type 'Agilent Xcalibur Gemini ultra'
_diffrn_measurement_method \w
_diffrn_radiation_monochromator graphite
_diffrn_radiation_source 'Enhance (Mo) X-ray source'
_diffrn_radiation_type 'Mo K\a'
_diffrn_radiation_wavelength 0.7107
_diffrn_reflns_av_R_equivalents 0.1092
_diffrn_reflns_av_sigmaI/netI 0.0263
_diffrn_reflns_limit_h_max 5
_diffrn_reflns_limit_h_min -5
_diffrn_reflns_limit_k_max 5
_diffrn_reflns_limit_k_min -5
_diffrn_reflns_limit_l_max 25
_diffrn_reflns_limit_l_min -25
_diffrn_reflns_number 1233
_diffrn_reflns_theta_full 28.88
_diffrn_reflns_theta_max 29.51
_diffrn_reflns_theta_min 3.08
_exptl_absorpt_coefficient_mu 17.209
_exptl_absorpt_correction_T_max 0.479
_exptl_absorpt_correction_T_min 0.344
_exptl_absorpt_correction_type analytical
_exptl_absorpt_process_details
;
[<i>CrysAlis PRO</i> (Agilent, 2012); analytical numeric absorption
correction using a multifaceted crystal (Clark & Reid, 1995)]
;
_exptl_crystal_colour colourless
_exptl_crystal_density_diffrn 3.2482
_exptl_crystal_description prism
_exptl_crystal_F_000 246
_exptl_crystal_size_max 0.1154
_exptl_crystal_size_mid 0.0717
_exptl_crystal_size_min 0.0615
_refine_diff_density_max 0.93
_refine_diff_density_min -0.72
_refine_ls_goodness_of_fit_ref 1.78
_refine_ls_number_constraints 0
_refine_ls_number_parameters 8
_refine_ls_number_reflns 120
_refine_ls_number_restraints 0
_refine_ls_R_factor_all 0.0331
_refine_ls_R_factor_gt 0.0310
_refine_ls_shift/su_max 0.0017
_refine_ls_shift/su_mean 0.0005
_refine_ls_structure_factor_coef Fsqd
_refine_ls_weighting_details 'w = 1/[\s^2^(I)+0.0004I^2^]'
_refine_ls_weighting_scheme sigma
_refine_ls_wR_factor_gt 0.0670
_refine_ls_wR_factor_ref 0.0674
_reflns_number_gt 112
_reflns_number_total 120
_reflns_threshold_expression I>3\s(I)
_cod_data_source_file fa3334sup1.cif
_cod_data_source_block III
_cod_depositor_comments 'Adding full bibliography for 2019540--2019542.cif.'
_cod_original_cell_volume 269.9(2)
_cod_original_sg_symbol_H-M 'R -3 m'
_cod_original_formula_sum 'Na Y S2'
_cod_database_code 2019542
_cod_database_fobs_code 2019542

loop_
_symmetry_equiv_pos_site_id
_symmetry_equiv_pos_as_xyz
1 x,y,z
2 -y,x-y,z
3 -x+y,-x,z
4 y,x,-z
5 x-y,-y,-z
6 -x,-x+y,-z
7 -x,-y,-z
8 y,-x+y,-z
9 x-y,x,-z
10 -y,-x,z
11 -x+y,y,z
12 x,x-y,z
13 x+2/3,y+1/3,z+1/3
14 -y+2/3,x-y+1/3,z+1/3
15 -x+y+2/3,-x+1/3,z+1/3
16 y+2/3,x+1/3,-z+1/3
17 x-y+2/3,-y+1/3,-z+1/3
18 -x+2/3,-x+y+1/3,-z+1/3
19 -x+2/3,-y+1/3,-z+1/3
20 y+2/3,-x+y+1/3,-z+1/3
21 x-y+2/3,x+1/3,-z+1/3
22 -y+2/3,-x+1/3,z+1/3
23 -x+y+2/3,y+1/3,z+1/3
24 x+2/3,x-y+1/3,z+1/3
25 x+1/3,y+2/3,z+2/3
26 -y+1/3,x-y+2/3,z+2/3
27 -x+y+1/3,-x+2/3,z+2/3
28 y+1/3,x+2/3,-z+2/3
29 x-y+1/3,-y+2/3,-z+2/3
30 -x+1/3,-x+y+2/3,-z+2/3
31 -x+1/3,-y+2/3,-z+2/3
32 y+1/3,-x+y+2/3,-z+2/3
33 x-y+1/3,x+2/3,-z+2/3
34 -y+1/3,-x+2/3,z+2/3
35 -x+y+1/3,y+2/3,z+2/3
36 x+1/3,x-y+2/3,z+2/3

loop_
_atom_site_type_symbol
_atom_site_label
_atom_site_fract_x
_atom_site_fract_y
_atom_site_fract_z
_atom_site_U_iso_or_equiv
_atom_site_adp_type
_atom_site_calc_flag
_atom_site_occupancy
_atom_site_symmetry_multiplicity
Y Y1 0.333333 0.666667 0.166667 0.0124(4) Uani d 1 3
Na Na1 0 0 0 0.0207(14) Uani d 1 3
S S1 0 0 0.24260(10) 0.0125(6) Uani d 1 6

loop_
_atom_site_aniso_label
_atom_site_aniso_U_11
_atom_site_aniso_U_22
_atom_site_aniso_U_33
_atom_site_aniso_U_12
_atom_site_aniso_U_13
_atom_site_aniso_U_23
_atom_site_aniso_type_symbol
Y1 0.0088(4) 0.0088(4) 0.0196(7) 0.0044(2) 0 0 Y
Na1 0.0181(16) 0.0181(16) 0.026(3) 0.0090(8) 0 0 Na
S1 0.0095(7) 0.0095(7) 0.0183(11) 0.0048(3) 0 0 S

loop_
_atom_type_symbol
_atom_type_scat_dispersion_real
_atom_type_scat_dispersion_imag
_atom_type_scat_source
K 0.201 0.249 'International Tables Vol C tables 4.2.6.8 and 6.1.1.1'
Pr -0.218 2.821 'International Tables Vol C tables 4.2.6.8 and 6.1.1.1'
S 0.125 0.123 'International Tables Vol C tables 4.2.6.8 and 6.1.1.1'

loop_
_exptl_crystal_face_index_h
_exptl_crystal_face_index_k
_exptl_crystal_face_index_l
_exptl_crystal_face_perp_dist
-5 5 7 0.0411
5 -5 -7 0.0411
2 3 -7 0.0390
-1 -4 7 0.0446
2 -2 26 0.0518
-1 -4 -10 0.0346
-2 3 -25 0.0037
-3 4 20 0.0250
-5 4 -8 0.0155

loop_
_geom_angle_atom_site_label_1
_geom_angle_atom_site_label_2
_geom_angle_atom_site_label_3
_geom_angle_site_symmetry_1
_geom_angle_site_symmetry_3
_geom_angle
S1 Y1 S1 . 1_565 92.59(4)
S1 Y1 S1 . 1_665 92.59(4)
S1 Y1 S1 . 16_455 87.41(4)
S1 Y1 S1 . 16_555 87.41(4)
S1 Y1 S1 . 16_565 180.0(5)
S1 Y1 S1 1_565 1_665 92.59(4)
S1 Y1 S1 1_565 16_455 87.41(4)
S1 Y1 S1 1_565 16_555 180.0(5)
S1 Y1 S1 1_565 16_565 87.41(4)
S1 Y1 S1 1_665 16_455 180.0(5)
S1 Y1 S1 1_665 16_555 87.41(4)
S1 Y1 S1 1_665 16_565 87.41(4)
S1 Y1 S1 16_455 16_555 92.59(4)
S1 Y1 S1 16_455 16_565 92.59(4)
S1 Y1 S1 16_555 16_565 92.59(4)
S1 Na1 S1 25_444 25_544 85.70(4)
S1 Na1 S1 25_444 25_554 85.70(4)
S1 Na1 S1 25_444 16_445 94.30(4)
S1 Na1 S1 25_444 16_455 94.30(4)
S1 Na1 S1 25_444 16_555 180.0(5)
S1 Na1 S1 25_544 25_554 85.70(4)
S1 Na1 S1 25_544 16_445 94.30(4)
S1 Na1 S1 25_544 16_455 180.0(5)
S1 Na1 S1 25_544 16_555 94.30(4)
S1 Na1 S1 25_554 16_445 180.0(5)
S1 Na1 S1 25_554 16_455 94.30(4)
S1 Na1 S1 25_554 16_555 94.30(4)
S1 Na1 S1 16_445 16_455 85.70(4)
S1 Na1 S1 16_445 16_555 85.70(4)
S1 Na1 S1 16_455 16_555 85.70(4)
Y1 S1 Y1 1_445 1_545 92.59(5)
Y1 S1 Y1 1_445 . 92.59(5)
Y1 S1 Y1 1_545 . 92.59(5)
Na1 S1 Na1 13_445 13_455 85.70(5)
Na1 S1 Na1 13_445 13_555 85.70(5)
Na1 S1 Na1 13_455 13_555 85.70(5)

loop_
_geom_bond_atom_site_label_1
_geom_bond_atom_site_label_2
_geom_bond_site_symmetry_2
_geom_bond_distance
Y1 S1 . 2.739(2)
Y1 S1 1_565 2.7393(14)
Y1 S1 1_665 2.739(2)
Y1 S1 16_455 2.739(2)
Y1 S1 16_555 2.7393(14)
Y1 S1 16_565 2.739(2)
Na1 S1 25_444 2.912(2)
Na1 S1 25_544 2.9117(16)
Na1 S1 25_554 2.912(2)
Na1 S1 16_445 2.912(2)
Na1 S1 16_455 2.9117(16)
Na1 S1 16_555 2.912(2)
S1 S1 1_445 3.960(4)
S1 S1 1_455 3.960(2)
S1 S1 1_545 3.960(2)
S1 S1 1_565 3.960(2)
S1 S1 1_655 3.960(2)
S1 S1 1_665 3.960(4)
S1 S1 16_445 3.786(3)
S1 S1 16_455 3.786(3)
S1 S1 16_555 3.786(3)
